data_7114242
loop_
_publ_author_name
'Zaman, Md. Badruz'
'Udachin, Konstantin'
'Akhtaruzzaman, Md.'
'Yamashita, Yoshiro'
'Ripmeester, John A.'

_publ_section_title
;
 Organic/inorganic supramolecular channel frameworks containing a
 photosensitive azobenzene molecule as an included guest
;
_journal_issue 20
_journal_name_full 'Chemical Communications'
_journal_page_first 2322
_journal_paper_doi 10.1039/b204315g
_journal_year 2002
_chemical_formula_moiety 4[Cu(NO3)2],(2C14H10N2),1.16(C10H10N2)
_chemical_formula_sum 'C123.52 H73.6 Cu4 N25.92 O24'
_chemical_formula_weight 639.74
_chemical_name_common Cu(NO3)2*2(C14H10N2)*0.29(C10H10N2)
_chemical_name_systematic
; 
? 
;
_space_group_IT_number 20
_symmetry_cell_setting orthorhombic
_symmetry_space_group_name_Hall 'C 2c 2'
_symmetry_space_group_name_H-M 'C 2 2 21'
_atom_sites_solution_hydrogens geom
_atom_sites_solution_primary direct
_atom_sites_solution_secondary difmap
_audit_creation_method SHELXL-97
_cell_angle_alpha 90.000(10)
_cell_angle_beta 90.000(10)
_cell_angle_gamma 90.000(10)
_cell_formula_units_Z 4
_cell_length_a 14.0360(10)
_cell_length_b 22.980(2)
_cell_length_c 9.0330(10)
_cell_measurement_temperature 173(2)
_cell_volume 2913.6(5)
_computing_structure_refinement 'SHELXL-97 (Sheldrick, 1997)'
_computing_structure_solution 'SHELXS-97 (Sheldrick, 1990)'
_diffrn_ambient_temperature 173(2)
_diffrn_measured_fraction_theta_full 1.000
_diffrn_measured_fraction_theta_max 1.000
_diffrn_radiation_monochromator graphite
_diffrn_radiation_source 'fine-focus sealed tube'
_diffrn_radiation_type MoK\a
_diffrn_radiation_wavelength 0.71070
_diffrn_reflns_av_R_equivalents 0.0503
_diffrn_reflns_av_sigmaI/netI 0.0353
_diffrn_reflns_limit_h_max 18
_diffrn_reflns_limit_h_min -17
_diffrn_reflns_limit_k_max 31
_diffrn_reflns_limit_k_min -31
_diffrn_reflns_limit_l_max 11
_diffrn_reflns_limit_l_min -12
_diffrn_reflns_number 17393
_diffrn_reflns_theta_full 28.73
_diffrn_reflns_theta_max 28.73
_diffrn_reflns_theta_min 1.70
_exptl_absorpt_coefficient_mu 0.806
_exptl_absorpt_correction_type empirical
_exptl_absorpt_process_details sadabs
_exptl_crystal_density_diffrn 1.458
_exptl_crystal_density_method 'not measured'
_exptl_crystal_F_000 1304
_exptl_crystal_size_max 0.3
_exptl_crystal_size_mid 0.25
_exptl_crystal_size_min 0.2
_refine_diff_density_max 0.745
_refine_diff_density_min -0.533
_refine_diff_density_rms 0.091
_refine_ls_abs_structure_details 'Flack H D (1983), Acta Cryst. A39, 876-881'
_refine_ls_abs_structure_Flack 0.002(16)
_refine_ls_extinction_method none
_refine_ls_goodness_of_fit_ref 1.162
_refine_ls_hydrogen_treatment mixed
_refine_ls_matrix_type full
_refine_ls_number_parameters 235
_refine_ls_number_reflns 3776
_refine_ls_number_restraints 90
_refine_ls_restrained_S_all 1.229
_refine_ls_R_factor_all 0.0466
_refine_ls_R_factor_gt 0.0419
_refine_ls_shift/su_max 0.413
_refine_ls_shift/su_mean 0.029
_refine_ls_structure_factor_coef Fsqd
_refine_ls_weighting_details 'calc w=1/[\s^2^(Fo^2^)+(0.0724P)^2^+0.0000P] where P=(Fo^2^+2Fc^2^)/3'
_refine_ls_weighting_scheme calc
_refine_ls_wR_factor_gt 0.1116
_refine_ls_wR_factor_ref 0.1153
_reflns_number_gt 3468
_reflns_number_total 3776
_reflns_threshold_expression >2sigma(I)
_cod_data_source_file b204315g.txt
_cod_data_source_block z34
_cod_original_sg_symbol_H-M C222(1)
_cod_original_formula_sum 'C123.52 H73.60 Cu4 N25.92 O24'
_cod_database_code 7114242

loop_
_symmetry_equiv_pos_as_xyz
'x, y, z'
'-x, -y, z+1/2'
'-x, y, -z+1/2'
'x, -y, -z'
'x+1/2, y+1/2, z'
'-x+1/2, -y+1/2, z+1/2'
'-x+1/2, y+1/2, -z+1/2'
'x+1/2, -y+1/2, -z'

loop_
_atom_site_label
_atom_site_type_symbol
_atom_site_fract_x
_atom_site_fract_y
_atom_site_fract_z
_atom_site_U_iso_or_equiv
_atom_site_adp_type
_atom_site_occupancy
_atom_site_symmetry_multiplicity
_atom_site_calc_flag
_atom_site_refinement_flags
_atom_site_disorder_assembly
_atom_site_disorder_group
Cu1 Cu 1.0000 0.783233(2) 0.7500 0.01743(1) Uani 1 2 d S . .
O1 O 1.13002(3) 0.796045(13) 0.35411(3) 0.05927(10) Uani 1 1 d . . .
O2 O 1.137401(14) 0.785676(10) 0.59286(2) 0.02970(5) Uani 1 1 d . . .
O3 O 1.146603(19) 0.709897(11) 0.44893(3) 0.04505(7) Uani 1 1 d . . .
N1 N 0.929515(16) 0.721756(9) 0.63159(2) 0.02033(5) Uani 1 1 d . . .
N2 N 1.057155(15) 0.845778(9) 0.88026(2) 0.01869(5) Uani 1 1 d . . .
N3 N 1.139332(18) 0.763902(12) 0.46314(3) 0.03130(7) Uani 1 1 d . . .
C1 C 0.82986(2) 0.635312(12) 0.47962(3) 0.02565(7) Uani 1 1 d . . .
C2 C 0.87389(2) 0.680073(12) 0.40396(3) 0.02624(7) Uani 1 1 d . . .
H2 H 0.8702 0.6820 0.2991 0.031 Uiso 1 1 calc R . .
C3 C 0.92337(2) 0.721988(12) 0.48181(3) 0.02319(6) Uani 1 1 d . . .
H3 H 0.9543 0.7522 0.4284 0.028 Uiso 1 1 calc R . .
C4 C 0.88544(2) 0.678326(12) 0.70554(3) 0.02768(7) Uani 1 1 d . . .
H4 H 0.8896 0.6773 0.8105 0.033 Uiso 1 1 calc R . .
C5 C 0.83487(2) 0.635509(13) 0.63406(3) 0.03159(8) Uani 1 1 d . . .
H5 H 0.8034 0.6061 0.6895 0.038 Uiso 1 1 calc R . .
C6 C 0.78097(2) 0.589322(13) 0.40415(3) 0.02849(8) Uani 1 1 d . . .
C7 C 0.74362(2) 0.549930(13) 0.33922(3) 0.02990(8) Uani 1 1 d . . .
C8 C 0.703385(19) 0.505884(10) 0.25684(4) 0.02764(6) Uani 1 1 d . . .
C9 C 1.16985(2) 0.968703(12) 1.17914(3) 0.02942(8) Uani 1 1 d . . .
C10 C 1.13217(2) 0.926302(11) 1.08011(3) 0.02395(7) Uani 1 1 d . . .
C11 C 1.03368(2) 0.924245(12) 1.05042(3) 0.02595(7) Uani 1 1 d . . .
H11 H 0.9917 0.9505 1.0987 0.031 Uiso 1 1 calc R . .
C12 C 0.99811(2) 0.883811(9) 0.95049(3) 0.02254(6) Uani 1 1 d . . .
H12 H 0.9316 0.8827 0.9309 0.027 Uiso 1 1 calc R . .
C13 C 1.151681(19) 0.847833(11) 0.90809(3) 0.02184(6) Uani 1 1 d . . .
H13 H 1.1928 0.8217 0.8575 0.026 Uiso 1 1 calc R . .
C14 C 1.19028(2) 0.886697(12) 1.00759(3) 0.02484(7) Uani 1 1 d . . .
H14 H 1.2569 0.8864 1.0265 0.030 Uiso 1 1 calc R . .
N1A N 0.50829(6) 0.02489(5) -0.23359(14) 0.194(2) Uani 0.12 1 d PGU A -1
N2A N 0.51604(7) -0.01660(5) -0.14658(15) 0.194(2) Uani 0.12 1 d PGU A -1
C1A C 0.52540(6) 0.00986(5) -0.38476(14) 0.0434(8) Uani 0.12 1 d PGU A -1
C2A C 0.52773(7) 0.05650(6) -0.48361(15) 0.1187(16) Uani 0.12 1 d PGU A -1
H2A H 0.5184 0.0951 -0.4486 0.142 Uiso 0.12 1 calc PR A -1
C3A C 0.54370(8) 0.04650(7) -0.63388(14) 0.1506(12) Uani 0.12 1 d PGU A -1
H3A H 0.5453 0.0783 -0.7012 0.181 Uiso 0.12 1 calc PR A -1
C4A C 0.55740(9) -0.01015(8) -0.68539(15) 0.0657(9) Uani 0.12 1 d PGU A -1
H4A H 0.5684 -0.0170 -0.7877 0.079 Uiso 0.12 1 calc PR A -1
C5A C 0.55497(12) -0.05676(7) -0.58660(16) 0.1506(12) Uani 0.12 1 d PGU A -1
H5A H 0.5642 -0.0953 -0.6216 0.181 Uiso 0.12 1 calc PR A -1
C6A C 0.53895(10) -0.04675(6) -0.43623(15) 0.0692(8) Uani 0.12 1 d PGU A -1
H6A H 0.5373 -0.0785 -0.3689 0.083 Uiso 0.12 1 calc PR A -1
C7A C 0.49893(7) -0.00157(6) 0.00458(14) 0.0890(12) Uani 0.12 1 d PGU A -1
C8A C 0.49660(11) -0.04821(6) 0.10344(15) 0.1187(16) Uani 0.12 1 d PGDU A -1
H8A H 0.5059 -0.0868 0.0684 0.142 Uiso 0.12 1 calc PR A -1
C9A C 0.48063(11) -0.03822(8) 0.25371(15) 0.1506(12) Uani 0.12 1 d PGDU A -1
H9A H 0.4791 -0.0700 0.3210 0.181 Uiso 0.12 1 calc PR A -1
C10A C 0.46693(9) 0.01844(8) 0.30522(14) 0.0657(9) Uani 0.12 1 d PGDU A -1
H10A H 0.4560 0.0252 0.4075 0.079 Uiso 0.12 1 calc PR A -1
C11A C 0.46936(9) 0.06505(7) 0.20642(15) 0.1506(12) Uani 0.12 1 d PGDU A -1
H11A H 0.4601 0.1036 0.2415 0.181 Uiso 0.12 1 calc PR A -1
C12A C 0.48538(8) 0.05504(6) 0.05606(15) 0.0692(8) Uani 0.12 1 d PGDU A -1
H12A H 0.4871 0.0868 -0.0112 0.083 Uiso 0.12 1 calc PR A -1

loop_
_atom_site_aniso_label
_atom_site_aniso_U_11
_atom_site_aniso_U_22
_atom_site_aniso_U_33
_atom_site_aniso_U_23
_atom_site_aniso_U_13
_atom_site_aniso_U_12
Cu1 0.02189(2) 0.01310(1) 0.01730(1) 0.000 -0.00738(2) 0.000
O1 0.0887(2) 0.05941(16) 0.02971(11) 0.01224(11) 0.00057(13) -0.00655(16)
O2 0.02929(9) 0.03335(9) 0.02645(9) -0.00411(9) 0.00192(8) 0.00267(9)
O3 0.06392(14) 0.04291(11) 0.02832(10) -0.00863(10) -0.00442(10) 0.02393(11)
N1 0.02498(10) 0.01642(9) 0.01959(9) 0.00113(8) -0.00626(8) -0.00195(8)
N2 0.02366(10) 0.01431(8) 0.01810(9) -0.00097(8) -0.00500(8) -0.00022(8)
N3 0.02672(12) 0.04225(13) 0.02493(11) 0.00145(11) -0.00028(10) 0.00298(10)
C1 0.02676(12) 0.02420(12) 0.02597(12) -0.00433(10) -0.00770(11) -0.00214(10)
C2 0.03316(14) 0.02724(12) 0.01830(11) -0.00344(10) -0.00842(11) -0.00265(11)
C3 0.03017(12) 0.02032(11) 0.01907(10) -0.00170(10) -0.00324(10) -0.00183(10)
C4 0.04156(15) 0.02317(12) 0.01829(11) -0.00027(9) -0.00229(11) -0.00878(11)
C5 0.04313(15) 0.02683(12) 0.02481(13) 0.00038(11) -0.00088(12) -0.01513(12)
C6 0.02981(14) 0.02589(12) 0.02978(13) -0.00385(11) -0.00482(12) -0.00400(11)
C7 0.03576(15) 0.02663(12) 0.02731(13) -0.00371(11) -0.00778(12) -0.00044(11)
C8 0.03361(12) 0.02133(10) 0.02798(12) -0.00353(14) -0.00584(14) -0.00221(9)
C9 0.03767(15) 0.02280(12) 0.02780(13) -0.00255(11) -0.00643(12) -0.00155(12)
C10 0.03103(13) 0.01956(11) 0.02127(11) -0.00319(9) -0.00779(11) -0.00442(10)
C11 0.03006(13) 0.02490(12) 0.02287(12) -0.00570(10) -0.00327(11) 0.00070(10)
C12 0.02305(10) 0.01831(9) 0.02626(10) -0.00234(8) -0.00082(13) 0.00241(13)
C13 0.02136(11) 0.02052(11) 0.02364(11) -0.00121(10) -0.00254(10) 0.00088(9)
C14 0.02186(12) 0.02281(11) 0.02985(13) -0.00323(11) -0.00426(11) -0.00198(10)
N1A 0.155(3) 0.110(2) 0.317(5) 0.015(4) -0.073(4) 0.044(3)
N2A 0.155(3) 0.110(2) 0.317(5) 0.015(4) -0.073(4) 0.044(3)
C1A 0.0315(13) 0.0275(11) 0.0712(18) -0.0167(11) 0.0211(11) 0.0089(9)
C2A 0.144(3) 0.140(3) 0.072(2) 0.002(2) 0.021(2) 0.031(3)
C3A 0.0283(8) 0.278(3) 0.146(2) 0.023(2) 0.0543(9) 0.0010(14)
C4A 0.0631(13) 0.0440(12) 0.090(2) -0.0066(14) -0.0027(13) -0.0296(9)
C5A 0.0283(8) 0.278(3) 0.146(2) 0.023(2) 0.0543(9) 0.0010(14)
C6A 0.0384(13) 0.0934(16) 0.0759(13) -0.0005(17) -0.0283(11) -0.0203(11)
C7A 0.0841(18) 0.0513(13) 0.132(3) -0.0024(16) -0.005(8) 0.011(6)
C8A 0.144(3) 0.140(3) 0.072(2) 0.002(2) 0.021(2) 0.031(3)
C9A 0.0283(8) 0.278(3) 0.146(2) 0.023(2) 0.0543(9) 0.0010(14)
C10A 0.0631(13) 0.0440(12) 0.090(2) -0.0066(14) -0.0027(13) -0.0296(9)
C11A 0.0283(8) 0.278(3) 0.146(2) 0.023(2) 0.0543(9) 0.0010(14)
C12A 0.0384(13) 0.0934(16) 0.0759(13) -0.0005(17) -0.0283(11) -0.0203(11)

loop_
_atom_type_symbol
_atom_type_description
_atom_type_scat_dispersion_real
_atom_type_scat_dispersion_imag
_atom_type_scat_source
C C 0.0033 0.0016 'International Tables Vol C Tables 4.2.6.8 and 6.1.1.4'
H H 0.0000 0.0000 'International Tables Vol C Tables 4.2.6.8 and 6.1.1.4'
N N 0.0061 0.0033 'International Tables Vol C Tables 4.2.6.8 and 6.1.1.4'
O O 0.0106 0.0060 'International Tables Vol C Tables 4.2.6.8 and 6.1.1.4'
Cu Cu 0.3201 1.2651 'International Tables Vol C Tables 4.2.6.8 and 6.1.1.4'

loop_
_geom_angle_atom_site_label_1
_geom_angle_atom_site_label_2
_geom_angle_atom_site_label_3
_geom_angle
_geom_angle_site_symmetry_1
_geom_angle_site_symmetry_3
N2 Cu1 N2 89.470(14) . 3_756
N2 Cu1 N1 173.866(9) . .
N2 Cu1 N1 89.697(12) 3_756 .
N2 Cu1 N1 89.697(11) . 3_756
N2 Cu1 N1 173.866(9) 3_756 3_756
N1 Cu1 N1 91.768(15) . 3_756
N2 Cu1 O2 90.500(12) . .
N2 Cu1 O2 87.591(12) 3_756 .
N1 Cu1 O2 95.536(12) . .
N1 Cu1 O2 86.340(12) 3_756 .
N2 Cu1 O2 87.591(12) . 3_756
N2 Cu1 O2 90.500(12) 3_756 3_756
N1 Cu1 O2 86.340(12) . 3_756
N1 Cu1 O2 95.536(12) 3_756 3_756
O2 Cu1 O2 177.313(11) . 3_756
N3 O2 Cu1 123.559(18) . .
C4 N1 C3 117.86(2) . .
C4 N1 Cu1 118.480(19) . .
C3 N1 Cu1 123.66(2) . .
C13 N2 C12 119.25(2) . .
C13 N2 Cu1 121.490(19) . .
C12 N2 Cu1 119.06(2) . .
O1 N3 O3 121.23(3) . .
O1 N3 O2 119.67(3) . .
O3 N3 O2 119.03(3) . .
C2 C1 C5 117.99(3) . .
C2 C1 C6 121.89(3) . .
C5 C1 C6 120.12(3) . .
C3 C2 C1 119.53(3) . .
N1 C3 C2 122.54(3) . .
N1 C4 C5 122.21(3) . .
C4 C5 C1 119.84(3) . .
C7 C6 C1 177.30(3) . .
C6 C7 C8 176.49(3) . .
C9 C8 C7 176.95(4) 5_444 .
C8 C9 C10 176.82(3) 5_556 .
C14 C10 C11 117.72(3) . .
C14 C10 C9 121.82(3) . .
C11 C10 C9 120.45(3) . .
C12 C11 C10 119.94(3) . .
N2 C12 C11 120.91(3) . .
N2 C13 C14 122.01(3) . .
C13 C14 C10 120.15(3) . .
N2A N1A C1A 113.9 . .
N1A N2A C7A 113.9 . .
C6A C1A C2A 120.0 . .
C6A C1A N1A 124.5 . .
C2A C1A N1A 115.5 . .
C3A C2A C1A 120.0 . .
C2A C3A C4A 120.0 . .
C5A C4A C3A 120.0 . .
C4A C5A C6A 120.0 . .
C1A C6A C5A 120.0 . .
C12A C7A C8A 120.0 . .
C12A C7A N2A 124.5 . .
C8A C7A N2A 115.5 . .
C9A C8A C7A 120.0 . .
C8A C9A C10A 120.0 . .
C11A C10A C9A 120.0 . .
C10A C11A C12A 120.0 . .
C7A C12A C11A 120.0 . .

loop_
_geom_bond_atom_site_label_1
_geom_bond_atom_site_label_2
_geom_bond_distance
_geom_bond_site_symmetry_2
Cu1 N2 2.0233(3) .
Cu1 N2 2.0233(3) 3_756
Cu1 N1 2.0295(3) .
Cu1 N1 2.0295(3) 3_756
Cu1 O2 2.3953(3) .
Cu1 O2 2.3953(3) 3_756
O1 N3 1.2380(4) .
O2 N3 1.2744(4) .
O3 N3 1.2518(4) .
N1 C4 1.3509(4) .
N1 C3 1.3557(4) .
N2 C13 1.3512(4) .
N2 C12 1.3614(4) .
C1 C2 1.3810(4) .
C1 C5 1.3968(4) .
C1 C6 1.4327(4) .
C2 C3 1.3801(4) .
C4 C5 1.3744(4) .
C6 C7 1.1992(4) .
C7 C8 1.3774(4) .
C8 C9 1.2018(4) 5_444
C9 C8 1.2018(4) 5_556
C9 C10 1.4245(4) .
C10 C14 1.3866(4) .
C10 C11 1.4090(4) .
C11 C12 1.3883(4) .
C13 C14 1.3780(4) .
N1A N2A 1.2404 .
N1A C1A 1.4288 .
N2A C7A 1.4288 .
C1A C6A 1.3946 .
C1A C2A 1.3954 .
C2A C3A 1.3948 .
C3A C4A 1.3958 .
C4A C5A 1.3946 .
C5A C6A 1.3958 .
C7A C12A 1.3944 .
C7A C8A 1.3954 .
C8A C9A 1.3948 .
C9A C10A 1.3958 .
C10A C11A 1.3946 .
C11A C12A 1.3959 .
